data_2213446
loop_
_publ_author_name
'Dufort, Marisa D.'
'Lalancette, Roger A.'
'Thompson, Hugh W.'

_publ_section_title
;
 (<i>E</i>)-(1-Oxoindan-2-ylidene)acetic acid: catemeric hydrogen
 bonding in an unsaturated \g-keto acid
;
_journal_coeditor_code LH2345
_journal_issue 5
_journal_name_full 'Acta Crystallographica Section E'
_journal_page_first o2084
_journal_page_last o2086
_journal_paper_doi 10.1107/S1600536807013700
_journal_volume 63
_journal_year 2007
_chemical_formula_iupac 'C11 H8 O3'
_chemical_formula_moiety 'C11 H8 O3'
_chemical_formula_sum 'C11 H8 O3'
_chemical_formula_weight 188.17
_chemical_melting_point 483
_chemical_name_systematic
;
(E)-(1-Oxoindan-2-ylidene)acetic acid
;
_space_group_IT_number 60
_symmetry_cell_setting orthorhombic
_symmetry_space_group_name_Hall '-P 2n 2ab'
_symmetry_space_group_name_H-M 'P b c n'
_atom_sites_solution_hydrogens geom
_atom_sites_solution_primary direct
_atom_sites_solution_secondary difmap
_audit_creation_method SHELXL-97
_cell_angle_alpha 90.00
_cell_angle_beta 90.00
_cell_angle_gamma 90.00
_cell_formula_units_Z 8
_cell_length_a 14.9634(2)
_cell_length_b 7.18210(10)
_cell_length_c 15.9359(2)
_cell_measurement_reflns_used 9727
_cell_measurement_temperature 100(2)
_cell_measurement_theta_max 67.94
_cell_measurement_theta_min 5.55
_cell_volume 1712.61(4)
_computing_cell_refinement 'SAINT (Bruker, 2005)'
_computing_data_collection 'APEX2 (Bruker, 2006)'
_computing_data_reduction SAINT
_computing_molecular_graphics SHELXTL
_computing_publication_material SHELXTL
_computing_structure_refinement SHELXTL
_computing_structure_solution 'SHELXTL (Sheldrick, 2004)'
_diffrn_ambient_temperature 100(2)
_diffrn_measured_fraction_theta_full 0.992
_diffrn_measured_fraction_theta_max 0.992
_diffrn_measurement_device_type 'Bruker SMART CCD APEXII area-detector'
_diffrn_measurement_method '\f and \w'
_diffrn_radiation_monochromator graphite
_diffrn_radiation_source 'fine-focus sealed tube'
_diffrn_radiation_type CuK\a
_diffrn_radiation_wavelength 1.54178
_diffrn_reflns_av_R_equivalents 0.031
_diffrn_reflns_av_sigmaI/netI 0.022
_diffrn_reflns_limit_h_max 17
_diffrn_reflns_limit_h_min -17
_diffrn_reflns_limit_k_max 8
_diffrn_reflns_limit_k_min -8
_diffrn_reflns_limit_l_max 18
_diffrn_reflns_limit_l_min -19
_diffrn_reflns_number 9720
_diffrn_reflns_theta_full 67.94
_diffrn_reflns_theta_max 67.94
_diffrn_reflns_theta_min 5.55
_diffrn_standards_decay_% 0
_diffrn_standards_number 0
_exptl_absorpt_coefficient_mu 0.890
_exptl_absorpt_correction_T_max 0.8706
_exptl_absorpt_correction_T_min 0.8015
_exptl_absorpt_correction_type multi-scan
_exptl_absorpt_process_details '(SADABS; Sheldrick, 2001)'
_exptl_crystal_colour 'light yellow'
_exptl_crystal_density_diffrn 1.460
_exptl_crystal_density_method 'not measured'
_exptl_crystal_description Block
_exptl_crystal_F_000 784
_exptl_crystal_size_max 0.26
_exptl_crystal_size_mid 0.26
_exptl_crystal_size_min 0.16
_refine_diff_density_max 0.26
_refine_diff_density_min -0.16
_refine_ls_extinction_coef 0.0017(3)
_refine_ls_extinction_expression Fc^*^=kFc[1+0.001xFc^2^\l^3^/sin(2\q)]^-1/4^
_refine_ls_extinction_method SHELXTL
_refine_ls_goodness_of_fit_ref 1.08
_refine_ls_hydrogen_treatment mixed
_refine_ls_matrix_type full
_refine_ls_number_parameters 131
_refine_ls_number_reflns 1548
_refine_ls_number_restraints 0
_refine_ls_restrained_S_all 1.08
_refine_ls_R_factor_all 0.034
_refine_ls_R_factor_gt 0.033
_refine_ls_shift/su_max 0.00
_refine_ls_shift/su_mean 0.00
_refine_ls_structure_factor_coef Fsqd
_refine_ls_weighting_details 'calc w=1/[\s^2^(Fo^2^)+(0.0473P)^2^+0.6492P] where P=(Fo^2^+2Fc^2^)/3'
_refine_ls_weighting_scheme calc
_refine_ls_wR_factor_gt 0.089
_refine_ls_wR_factor_ref 0.091
_reflns_number_gt 1473
_reflns_number_total 1548
_reflns_threshold_expression I>2\s(I)
_cod_data_source_file lh2345.cif
_cod_data_source_block I
_cod_database_code 2213446
_cod_database_fobs_code 2213446

loop_
_symmetry_equiv_pos_as_xyz
'x, y, z'
'-x+1/2, -y+1/2, z+1/2'
'-x, y, -z+1/2'
'x+1/2, -y+1/2, -z'
'-x, -y, -z'
'x-1/2, y-1/2, -z-1/2'
'x, -y, z-1/2'
'-x-1/2, y-1/2, z'

loop_
_atom_site_type_symbol
_atom_site_label
_atom_site_fract_x
_atom_site_fract_y
_atom_site_fract_z
_atom_site_U_iso_or_equiv
_atom_site_adp_type
_atom_site_calc_flag
_atom_site_refinement_flags
_atom_site_occupancy
O O1 0.69765(6) 0.22077(12) 0.55161(5) 0.0212(2) Uani d . 1
C C1 0.74819(8) 0.16486(15) 0.60691(7) 0.0172(3) Uani d . 1
C C2 0.84824(8) 0.16378(15) 0.60089(7) 0.0172(3) Uani d . 1
O O2 1.03870(6) 0.16788(13) 0.57946(5) 0.0258(3) Uani d . 1
O O3 1.01774(6) 0.29483(13) 0.45257(5) 0.0236(2) Uani d . 1
H H3C 1.0787(13) 0.289(2) 0.4526(10) 0.035 Uiso d . 1
C C3A 0.80285(8) 0.04851(15) 0.73346(7) 0.0178(3) Uani d . 1
C C3 0.88559(8) 0.08512(16) 0.68159(7) 0.0188(3) Uani d . 1
H H3A 0.9254 0.1759 0.7096 0.023 Uiso calc R 1
H H3B 0.9192 -0.0314 0.6712 0.023 Uiso calc R 1
C C4 0.79747(8) -0.01894(16) 0.81539(7) 0.0205(3) Uani d . 1
H H4A 0.8501 -0.0463 0.8464 0.025 Uiso calc R 1
C C5 0.71367(9) -0.04506(17) 0.85047(8) 0.0226(3) Uani d . 1
H H5A 0.7091 -0.0929 0.9059 0.027 Uiso calc R 1
C C6 0.63548(9) -0.00242(17) 0.80602(8) 0.0225(3) Uani d . 1
H H6A 0.5789 -0.0211 0.8317 0.027 Uiso calc R 1
C C7A 0.72490(8) 0.09073(15) 0.68958(7) 0.0174(3) Uani d . 1
C C7 0.64006(8) 0.06651(16) 0.72522(7) 0.0196(3) Uani d . 1
H H7A 0.5874 0.0965 0.6948 0.024 Uiso calc R 1
C C8 0.89050(8) 0.22630(16) 0.53244(7) 0.0185(3) Uani d . 1
H H8A 0.8561 0.2728 0.4869 0.022 Uiso calc R 1
C C9 0.98920(8) 0.22526(15) 0.52537(7) 0.0187(3) Uani d . 1

loop_
_atom_site_aniso_label
_atom_site_aniso_U_11
_atom_site_aniso_U_22
_atom_site_aniso_U_33
_atom_site_aniso_U_12
_atom_site_aniso_U_13
_atom_site_aniso_U_23
O1 0.0159(5) 0.0298(5) 0.0179(4) 0.0013(3) -0.0019(3) 0.0022(3)
C1 0.0171(6) 0.0170(5) 0.0175(5) -0.0003(4) 0.0000(4) -0.0030(4)
C2 0.0160(6) 0.0176(5) 0.0180(6) 0.0003(4) -0.0013(4) -0.0025(4)
O2 0.0159(4) 0.0374(5) 0.0240(5) 0.0006(4) -0.0015(3) 0.0062(4)
O3 0.0158(5) 0.0344(5) 0.0207(5) -0.0002(4) 0.0022(3) 0.0039(4)
C3A 0.0198(6) 0.0152(5) 0.0186(6) -0.0007(4) -0.0007(4) -0.0037(4)
C3 0.0168(6) 0.0209(6) 0.0186(6) 0.0001(5) -0.0014(4) -0.0005(4)
C4 0.0242(6) 0.0189(6) 0.0185(6) -0.0003(5) -0.0040(5) -0.0015(4)
C5 0.0316(7) 0.0201(6) 0.0162(6) -0.0016(5) 0.0024(5) -0.0004(4)
C6 0.0236(6) 0.0216(6) 0.0222(6) -0.0023(5) 0.0057(5) -0.0013(5)
C7A 0.0191(6) 0.0158(5) 0.0172(6) -0.0001(4) -0.0004(4) -0.0025(4)
C7 0.0181(6) 0.0198(6) 0.0210(6) -0.0005(4) 0.0008(5) -0.0015(4)
C8 0.0172(6) 0.0204(6) 0.0178(6) 0.0012(4) -0.0021(4) -0.0010(4)
C9 0.0191(6) 0.0184(6) 0.0188(6) -0.0010(4) 0.0006(5) -0.0015(4)

loop_
_atom_type_symbol
_atom_type_description
_atom_type_scat_dispersion_real
_atom_type_scat_dispersion_imag
_atom_type_scat_source
C C 0.0181 0.0091 'International Tables Vol C Tables 4.2.6.8 and 6.1.1.4'
H H 0.0000 0.0000 'International Tables Vol C Tables 4.2.6.8 and 6.1.1.4'
O O 0.0492 0.0322 'International Tables Vol C Tables 4.2.6.8 and 6.1.1.4'

loop_
_geom_angle_atom_site_label_1
_geom_angle_atom_site_label_2
_geom_angle_atom_site_label_3
_geom_angle
_geom_angle_publ_flag
O1 C1 C7A 128.18(11) ?
O1 C1 C2 124.75(10) ?
C7A C1 C2 107.06(10) ?
C8 C2 C1 121.46(10) ?
C8 C2 C3 130.09(11) ?
C1 C2 C3 108.45(9) ?
C9 O3 H3C 107.6(10) ?
C7A C3A C4 119.81(11) ?
C7A C3A C3 111.92(10) ?
C4 C3A C3 128.27(11) ?
C2 C3 C3A 103.14(9) ?
C2 C3 H3A 111.1 ?
C3A C3 H3A 111.1 ?
C2 C3 H3B 111.1 ?
C3A C3 H3B 111.1 ?
H3A C3 H3B 109.1 ?
C5 C4 C3A 118.47(11) ?
C5 C4 H4A 120.8 ?
C3A C4 H4A 120.8 ?
C4 C5 C6 121.46(11) ?
C4 C5 H5A 119.3 ?
C6 C5 H5A 119.3 ?
C7 C6 C5 120.54(12) ?
C7 C6 H6A 119.7 ?
C5 C6 H6A 119.7 ?
C3A C7A C7 121.85(11) ?
C3A C7A C1 109.38(11) ?
C7 C7A C1 128.74(11) ?
C6 C7 C7A 117.85(12) ?
C6 C7 H7A 121.1 ?
C7A C7 H7A 121.1 ?
C2 C8 C9 122.10(11) ?
C2 C8 H8A 118.9 ?
C9 C8 H8A 118.9 ?
O2 C9 O3 123.49(12) ?
O2 C9 C8 123.94(11) y
O3 C9 C8 112.56(10) y

loop_
_geom_bond_atom_site_label_1
_geom_bond_atom_site_label_2
_geom_bond_distance
_geom_bond_publ_flag
O1 C1 1.2288(15) ?
C1 C7A 1.4630(16) ?
C1 C2 1.5003(16) ?
C2 C8 1.3384(17) ?
C2 C3 1.5117(16) ?
O2 C9 1.2089(15) y
O3 C9 1.3333(14) y
O3 H3C 0.91(2) ?
C3A C7A 1.3934(17) ?
C3A C4 1.3949(17) ?
C3A C3 1.5118(16) ?
C3 H3A 0.9900 ?
C3 H3B 0.9900 ?
C4 C5 1.3857(18) ?
C4 H4A 0.9500 ?
C5 C6 1.4016(18) ?
C5 H5A 0.9500 ?
C6 C7 1.3812(17) ?
C6 H6A 0.9500 ?
C7A C7 1.4016(17) ?
C7 H7A 0.9500 ?
C8 C9 1.4812(17) ?
C8 H8A 0.9500 ?

loop_
_geom_hbond_atom_site_label_D
_geom_hbond_atom_site_label_H
_geom_hbond_atom_site_label_A
_geom_hbond_site_symmetry_A
_geom_hbond_distance_DH
_geom_hbond_distance_HA
_geom_hbond_distance_DA
_geom_hbond_angle_DHA
_geom_hbond_publ_flag
O3 H3C O1 4_556 0.91(2) 1.78(2) 2.6952(12) 177.7(16) yes
C4 H4A O2 3_756 0.95 2.56 3.2584(15) 131 yes
C5 H5A O1 7_556 0.95 2.50 3.4531(15) 180 yes

loop_
_geom_torsion_atom_site_label_1
_geom_torsion_atom_site_label_2
_geom_torsion_atom_site_label_3
_geom_torsion_atom_site_label_4
_geom_torsion
O1 C1 C2 C8 0.14(17)
C7A C1 C2 C8 -179.12(10)
O1 C1 C2 C3 179.88(11)
C7A C1 C2 C3 0.62(12)
C8 C2 C3 C3A 177.97(12)
C1 C2 C3 C3A -1.73(11)
C7A C3A C3 C2 2.38(13)
C4 C3A C3 C2 -177.65(11)
C7A C3A C4 C5 1.07(17)
C3 C3A C4 C5 -178.89(11)
C3A C4 C5 C6 -1.06(18)
C4 C5 C6 C7 0.31(18)
C4 C3A C7A C7 -0.36(17)
C3 C3A C7A C7 179.61(10)
C4 C3A C7A C1 177.93(10)
C3 C3A C7A C1 -2.11(13)
O1 C1 C7A C3A -178.34(11)
C2 C1 C7A C3A 0.89(12)
O1 C1 C7A C7 -0.2(2)
C2 C1 C7A C7 179.02(11)
C5 C6 C7 C7A 0.42(17)
C3A C7A C7 C6 -0.40(17)
C1 C7A C7 C6 -178.32(11)
C1 C2 C8 C9 -179.68(10)
C3 C2 C8 C9 0.64(19)
C2 C8 C9 O2 0.52(18)
C2 C8 C9 O3 -179.45(10)

loop_
_cod_related_entry_id
_cod_related_entry_database
_cod_related_entry_code
1 ChemSpider 9270492
